data_7236556
loop_
_publ_author_name
'Gong, Le Le'
'Yao, Wan Ting'
'Liu, Zhi Qiang'
'Zheng, An Min'
'Li, Jian Qiang'
'Feng, Xue Feng'
'Ma, Lu Fang'
'Yan, Chang Sheng'
'Luo, Ming Biao'
'Luo, Feng'

_publ_section_title
;
 Photoswitching storage of guest molecules in metal--organic framework for
 photoswitchable catalysis: exceptional product, ultrahigh photocontrol,
 and photomodulated size selectivity
;
_journal_issue 17
_journal_name_full 'Journal of Materials Chemistry A'
_journal_page_first 7961
_journal_paper_doi 10.1039/C7TA01388D
_journal_volume 5
_journal_year 2017
_chemical_formula_sum 'C17 H17 N2 O5'
_chemical_formula_weight 329.33
_space_group_IT_number 14
_space_group_name_Hall '-P 2yn'
_space_group_name_H-M_alt 'P 1 21/n 1'
_symmetry_cell_setting monoclinic
_symmetry_space_group_name_H-M 'P 1 21/n 1'
_atom_sites_solution_hydrogens geom
_atom_sites_solution_primary direct
_atom_sites_solution_secondary difmap
_audit_creation_method SHELXL-97
_audit_update_record
;
2016-10-18 deposited with the CCDC.
2017-03-25 downloaded from the CCDC.
;
_cell_angle_alpha 90.00
_cell_angle_beta 93.680(3)
_cell_angle_gamma 90.00
_cell_formula_units_Z 4
_cell_length_a 9.2759(5)
_cell_length_b 8.5195(4)
_cell_length_c 21.3359(10)
_cell_measurement_reflns_used 5171
_cell_measurement_temperature 296(2)
_cell_measurement_theta_max 25.87
_cell_measurement_theta_min 2.34
_cell_volume 1682.61(14)
_computing_cell_refinement 'Bruker SMART'
_computing_data_collection 'Bruker SMART'
_computing_data_reduction 'Bruker SAINT'
_computing_molecular_graphics 'Bruker SHELXTL'
_computing_publication_material 'Bruker SHELXTL'
_computing_structure_refinement 'SHELXL-97 (Sheldrick, 1997)'
_computing_structure_solution 'SHELXS-97 (Sheldrick, 1990)'
_diffrn_ambient_temperature 296(2)
_diffrn_measured_fraction_theta_full 1.000
_diffrn_measured_fraction_theta_max 1.000
_diffrn_measurement_device_type 'CCD area detector'
_diffrn_measurement_method 'phi and omega scans'
_diffrn_radiation_monochromator graphite
_diffrn_radiation_source 'fine-focus sealed tube'
_diffrn_radiation_type MoK\a
_diffrn_radiation_wavelength 0.71073
_diffrn_reflns_av_R_equivalents 0.0219
_diffrn_reflns_av_sigmaI/netI 0.0186
_diffrn_reflns_limit_h_max 10
_diffrn_reflns_limit_h_min -11
_diffrn_reflns_limit_k_max 10
_diffrn_reflns_limit_k_min -10
_diffrn_reflns_limit_l_max 24
_diffrn_reflns_limit_l_min -25
_diffrn_reflns_number 12477
_diffrn_reflns_theta_full 25.00
_diffrn_reflns_theta_max 25.00
_diffrn_reflns_theta_min 1.91
_exptl_absorpt_coefficient_mu 0.097
_exptl_absorpt_correction_T_max 0.9828
_exptl_absorpt_correction_T_min 0.9809
_exptl_absorpt_correction_type multi-scan
_exptl_crystal_colour Yellow
_exptl_crystal_density_diffrn 1.300
_exptl_crystal_density_method 'not measured'
_exptl_crystal_description Block
_exptl_crystal_F_000 692
_exptl_crystal_size_max 0.20
_exptl_crystal_size_mid 0.20
_exptl_crystal_size_min 0.18
_refine_diff_density_max 0.462
_refine_diff_density_min -0.420
_refine_diff_density_rms 0.047
_refine_ls_extinction_method none
_refine_ls_goodness_of_fit_ref 1.066
_refine_ls_hydrogen_treatment refU
_refine_ls_matrix_type full
_refine_ls_number_parameters 231
_refine_ls_number_reflns 2955
_refine_ls_number_restraints 0
_refine_ls_restrained_S_all 1.066
_refine_ls_R_factor_all 0.0745
_refine_ls_R_factor_gt 0.0621
_refine_ls_shift/su_max 0.000
_refine_ls_shift/su_mean 0.000
_refine_ls_structure_factor_coef Fsqd
_refine_ls_weighting_details 'calc w=1/[\s^2^(Fo^2^)+(0.0845P)^2^+1.2263P] where P=(Fo^2^+2Fc^2^)/3'
_refine_ls_weighting_scheme calc
_refine_ls_wR_factor_gt 0.1709
_refine_ls_wR_factor_ref 0.1831
_reflns_number_gt 2365
_reflns_number_total 2955
_reflns_threshold_expression >2sigma(I)
_cod_data_source_file c7ta01388d2.cif
_cod_data_source_block 3
_cod_depositor_comments
;
The following automatic conversions were performed:

data item '_exptl_absorpt_correction_type' value 'Multi-scan' was
changed to 'multi-scan' in accordance with the
/home/saulius/struct/COD-crude-data/automatic-downloads/DataCite-retrospective/RSC/depositions/lib/dictionaries/cif_core.dic
dictionary named 'cif_core.dic' version 2.4.2 last updated on
2011-04-26.

data item '_refine_ls_hydrogen_treatment' value 'refu' was changed to
'refU' in accordance with the
/home/saulius/struct/COD-crude-data/automatic-downloads/DataCite-retrospective/RSC/depositions/lib/dictionaries/cif_core.dic
dictionary named 'cif_core.dic' version 2.4.2 last updated on
2011-04-26.

data item '_symmetry_cell_setting' value 'Monoclinic' was changed to
'monoclinic' in accordance with the
/home/saulius/struct/COD-crude-data/automatic-downloads/DataCite-retrospective/RSC/depositions/lib/dictionaries/cif_core.dic
dictionary named 'cif_core.dic' version 2.4.2 last updated on
2011-04-26.

Automatic conversion script
Id: cif_fix_values 6909 2019-04-08 15:41:33Z antanas 
;
_cod_original_sg_symbol_H-M P2(1)/n
_cod_database_code 7236556

loop_
_symmetry_equiv_pos_as_xyz
'x, y, z'
'-x+1/2, y+1/2, -z+1/2'
'-x, -y, -z'
'x-1/2, -y-1/2, z-1/2'

loop_
_atom_site_label
_atom_site_type_symbol
_atom_site_fract_x
_atom_site_fract_y
_atom_site_fract_z
_atom_site_U_iso_or_equiv
_atom_site_adp_type
_atom_site_occupancy
_atom_site_symmetry_multiplicity
_atom_site_calc_flag
_atom_site_refinement_flags
C1 C 0.6942(3) 0.3520(3) 0.03195(12) 0.0441(6) Uani 1 1 d .
C2 C 0.7704(3) 0.2968(3) 0.08445(11) 0.0428(6) Uani 1 1 d .
C3 C 0.6933(3) 0.2114(3) 0.13425(11) 0.0407(6) Uani 1 1 d .
C4 C 0.5595(2) 0.1325(3) 0.10523(11) 0.0422(6) Uani 1 1 d .
C5 C 0.4923(3) 0.1958(3) 0.05145(11) 0.0443(6) Uani 1 1 d .
C6 C 0.3659(3) 0.1352(3) 0.02400(13) 0.0540(7) Uani 1 1 d .
H6 H 0.3206 0.1829 -0.0112 0.065 Uiso 1 1 calc R
C7 C 0.3074(3) 0.0025(4) 0.04950(14) 0.0631(8) Uani 1 1 d .
H7 H 0.2220 -0.0397 0.0315 0.076 Uiso 1 1 calc R
C8 C 0.3750(3) -0.0669(4) 0.10115(15) 0.0639(8) Uani 1 1 d .
H8 H 0.3367 -0.1581 0.1174 0.077 Uiso 1 1 calc R
C9 C 0.4995(3) -0.0029(3) 0.12934(13) 0.0531(7) Uani 1 1 d .
H9 H 0.5437 -0.0505 0.1648 0.064 Uiso 1 1 calc R
C10 C 0.6587(3) 0.3247(3) 0.18857(11) 0.0443(6) Uani 1 1 d .
C11 C 0.5462(3) 0.4375(3) 0.16781(12) 0.0500(6) Uani 1 1 d .
C12 C 0.6244(3) 0.2407(3) 0.24876(12) 0.0554(7) Uani 1 1 d .
C13 C 0.5122(7) 0.2590(7) 0.34530(19) 0.138(2) Uani 1 1 d .
H13A H 0.4086 0.2685 0.3481 0.166 Uiso 1 1 calc R
H13B H 0.5355 0.1480 0.3452 0.166 Uiso 1 1 calc R
C14 C 0.5768(7) 0.3236(9) 0.3946(2) 0.173(3) Uani 1 1 d .
H14A H 0.6788 0.3045 0.3948 0.259 Uiso 1 1 calc R
H14B H 0.5401 0.2795 0.4318 0.259 Uiso 1 1 calc R
H14C H 0.5593 0.4347 0.3938 0.259 Uiso 1 1 calc R
C15 C 0.9228(3) 0.3279(3) 0.09271(12) 0.0482(6) Uani 1 1 d .
C16 C 1.1341(3) 0.2975(4) 0.16120(15) 0.0682(9) Uani 1 1 d .
H16A H 1.1562 0.4088 0.1610 0.082 Uiso 1 1 calc R
H16B H 1.1879 0.2464 0.1295 0.082 Uiso 1 1 calc R
C17 C 1.1733(4) 0.2311(7) 0.22260(19) 0.1200(19) Uani 1 1 d .
H17A H 1.1305 0.2922 0.2543 0.180 Uiso 1 1 calc R
H17B H 1.2765 0.2322 0.2299 0.180 Uiso 1 1 calc R
H17C H 1.1390 0.1249 0.2241 0.180 Uiso 1 1 calc R
H1M H 0.825(3) 0.466(3) -0.0145(13) 0.057(9) Uiso 1 1 d .
H3M H 0.756(3) 0.134(3) 0.1542(11) 0.044(7) Uiso 1 1 d .
H4M H 0.746(3) 0.382(3) 0.1994(13) 0.059(8) Uiso 1 1 d .
N1 N 0.4584(3) 0.5196(3) 0.14798(12) 0.0757(8) Uani 1 1 d .
N2 N 0.7410(3) 0.4377(3) -0.01491(11) 0.0594(7) Uani 1 1 d .
O1 O 0.6586(4) 0.1098(3) 0.26023(12) 0.1092(10) Uani 1 1 d .
O2 O 0.5519(3) 0.3284(3) 0.28559(11) 0.0982(9) Uani 1 1 d .
O3 O 0.98065(18) 0.2732(2) 0.14808(8) 0.0569(5) Uani 1 1 d .
O4 O 0.9960(2) 0.3966(3) 0.05605(10) 0.0721(7) Uani 1 1 d .
O5 O 0.55064(18) 0.3226(2) 0.02114(8) 0.0491(5) Uani 1 1 d .

loop_
_atom_site_aniso_label
_atom_site_aniso_U_11
_atom_site_aniso_U_22
_atom_site_aniso_U_33
_atom_site_aniso_U_23
_atom_site_aniso_U_13
_atom_site_aniso_U_12
C1 0.0388(13) 0.0429(13) 0.0510(14) 0.0016(11) 0.0050(10) -0.0025(10)
C2 0.0386(13) 0.0427(13) 0.0472(13) 0.0018(10) 0.0041(10) -0.0007(10)
C3 0.0374(13) 0.0397(13) 0.0451(13) 0.0024(10) 0.0025(10) 0.0012(10)
C4 0.0403(13) 0.0406(13) 0.0465(13) -0.0063(10) 0.0088(10) -0.0012(10)
C5 0.0414(13) 0.0430(13) 0.0490(14) -0.0072(11) 0.0074(11) -0.0017(10)
C6 0.0436(14) 0.0666(18) 0.0519(15) -0.0119(13) 0.0026(11) -0.0046(13)
C7 0.0495(16) 0.073(2) 0.0676(19) -0.0227(16) 0.0121(14) -0.0187(15)
C8 0.0653(18) 0.0552(17) 0.074(2) -0.0111(15) 0.0232(16) -0.0205(14)
C9 0.0540(16) 0.0497(15) 0.0569(15) -0.0012(12) 0.0150(12) -0.0072(12)
C10 0.0452(14) 0.0446(14) 0.0428(13) 0.0013(10) -0.0008(11) -0.0035(11)
C11 0.0620(17) 0.0447(14) 0.0436(14) -0.0012(11) 0.0061(12) 0.0051(13)
C12 0.0641(17) 0.0581(17) 0.0431(14) 0.0038(13) -0.0027(12) 0.0029(14)
C13 0.216(6) 0.135(4) 0.069(3) 0.015(3) 0.056(4) -0.028(4)
C14 0.212(7) 0.231(7) 0.069(3) 0.051(4) -0.034(3) -0.126(6)
C15 0.0416(14) 0.0514(15) 0.0518(14) 0.0069(12) 0.0044(11) -0.0002(11)
C16 0.0379(15) 0.092(2) 0.074(2) 0.0079(17) -0.0010(13) -0.0020(14)
C17 0.061(2) 0.212(6) 0.084(3) 0.043(3) -0.0202(19) -0.026(3)
N1 0.090(2) 0.0682(17) 0.0681(17) 0.0037(14) 0.0029(14) 0.0300(16)
N2 0.0494(15) 0.0667(16) 0.0624(15) 0.0200(12) 0.0068(11) -0.0081(12)
O1 0.178(3) 0.0827(18) 0.0686(15) 0.0339(14) 0.0196(16) 0.0478(19)
O2 0.153(3) 0.0831(17) 0.0638(14) 0.0108(12) 0.0523(16) 0.0093(16)
O3 0.0383(10) 0.0772(13) 0.0549(11) 0.0114(9) 0.0001(8) -0.0026(9)
O4 0.0462(11) 0.0979(17) 0.0726(13) 0.0316(12) 0.0064(10) -0.0142(11)
O5 0.0402(9) 0.0524(10) 0.0542(10) 0.0077(8) -0.0014(7) -0.0033(8)

loop_
_atom_type_symbol
_atom_type_description
_atom_type_scat_dispersion_real
_atom_type_scat_dispersion_imag
_atom_type_scat_source
C C 0.0033 0.0016 'International Tables Vol C Tables 4.2.6.8 and 6.1.1.4'
H H 0.0000 0.0000 'International Tables Vol C Tables 4.2.6.8 and 6.1.1.4'
N N 0.0061 0.0033 'International Tables Vol C Tables 4.2.6.8 and 6.1.1.4'
O O 0.0106 0.0060 'International Tables Vol C Tables 4.2.6.8 and 6.1.1.4'

loop_
_geom_angle_atom_site_label_1
_geom_angle_atom_site_label_2
_geom_angle_atom_site_label_3
_geom_angle
N2 C1 O5 109.7(2)
N2 C1 C2 128.7(2)
O5 C1 C2 121.6(2)
C1 C2 C15 119.3(2)
C1 C2 C3 119.9(2)
C15 C2 C3 120.7(2)
C2 C3 C4 109.96(19)
C2 C3 C10 110.8(2)
C4 C3 C10 112.23(19)
C2 C3 H3M 110.2(15)
C4 C3 H3M 109.5(15)
C10 C3 H3M 104.0(15)
C5 C4 C9 117.4(2)
C5 C4 C3 118.9(2)
C9 C4 C3 123.7(2)
C6 C5 C4 122.3(2)
C6 C5 O5 116.2(2)
C4 C5 O5 121.5(2)
C5 C6 C7 119.0(3)
C5 C6 H6 120.5
C7 C6 H6 120.5
C8 C7 C6 120.0(3)
C8 C7 H7 120.0
C6 C7 H7 120.0
C7 C8 C9 120.5(3)
C7 C8 H8 119.7
C9 C8 H8 119.7
C8 C9 C4 120.6(3)
C8 C9 H9 119.7
C4 C9 H9 119.7
C11 C10 C12 112.3(2)
C11 C10 C3 111.0(2)
C12 C10 C3 113.6(2)
C11 C10 H4M 107.9(17)
C12 C10 H4M 104.8(16)
C3 C10 H4M 106.6(17)
N1 C11 C10 175.4(3)
O1 C12 O2 124.0(3)
O1 C12 C10 123.4(3)
O2 C12 C10 112.5(2)
C14 C13 O2 113.7(5)
C14 C13 H13A 108.8
O2 C13 H13A 108.8
C14 C13 H13B 108.8
O2 C13 H13B 108.8
H13A C13 H13B 107.7
C13 C14 H14A 109.5
C13 C14 H14B 109.5
H14A C14 H14B 109.5
C13 C14 H14C 109.5
H14A C14 H14C 109.5
H14B C14 H14C 109.5
O4 C15 O3 121.5(2)
O4 C15 C2 126.4(2)
O3 C15 C2 112.1(2)
O3 C16 C17 107.8(3)
O3 C16 H16A 110.1
C17 C16 H16A 110.1
O3 C16 H16B 110.1
C17 C16 H16B 110.1
H16A C16 H16B 108.5
C16 C17 H17A 109.5
C16 C17 H17B 109.5
H17A C17 H17B 109.5
C16 C17 H17C 109.5
H17A C17 H17C 109.5
H17B C17 H17C 109.5
C1 N2 H1M 121(2)
C12 O2 C13 117.3(3)
C15 O3 C16 116.8(2)
C1 O5 C5 118.14(19)

loop_
_geom_bond_atom_site_label_1
_geom_bond_atom_site_label_2
_geom_bond_distance
C1 N2 1.333(3)
C1 O5 1.360(3)
C1 C2 1.369(3)
C2 C15 1.438(3)
C2 C3 1.506(3)
C3 C4 1.509(3)
C3 C10 1.558(3)
C3 H3M 0.96(3)
C4 C5 1.380(3)
C4 C9 1.393(4)
C5 C6 1.377(3)
C5 O5 1.387(3)
C6 C7 1.380(4)
C6 H6 0.9300
C7 C8 1.367(4)
C7 H7 0.9300
C8 C9 1.380(4)
C8 H8 0.9300
C9 H9 0.9300
C10 C11 1.466(4)
C10 C12 1.521(4)
C10 H4M 0.96(3)
C11 N1 1.135(3)
C12 O1 1.181(4)
C12 O2 1.302(4)
C13 C14 1.300(6)
C13 O2 1.473(4)
C13 H13A 0.9700
C13 H13B 0.9700
C14 H14A 0.9600
C14 H14B 0.9600
C14 H14C 0.9600
C15 O4 1.218(3)
C15 O3 1.348(3)
C16 O3 1.447(3)
C16 C17 1.452(5)
C16 H16A 0.9700
C16 H16B 0.9700
C17 H17A 0.9600
C17 H17B 0.9600
C17 H17C 0.9600
N2 H1M 0.81(3)

loop_
_geom_torsion_atom_site_label_1
_geom_torsion_atom_site_label_2
_geom_torsion_atom_site_label_3
_geom_torsion_atom_site_label_4
_geom_torsion
N2 C1 C2 C15 -1.6(4)
O5 C1 C2 C15 178.4(2)
N2 C1 C2 C3 175.5(3)
O5 C1 C2 C3 -4.6(4)
C1 C2 C3 C4 27.7(3)
C15 C2 C3 C4 -155.3(2)
C1 C2 C3 C10 -97.0(3)
C15 C2 C3 C10 80.0(3)
C2 C3 C4 C5 -27.5(3)
C10 C3 C4 C5 96.4(3)
C2 C3 C4 C9 152.0(2)
C10 C3 C4 C9 -84.2(3)
C9 C4 C5 C6 3.8(4)
C3 C4 C5 C6 -176.7(2)
C9 C4 C5 O5 -174.7(2)
C3 C4 C5 O5 4.8(3)
C4 C5 C6 C7 -2.8(4)
O5 C5 C6 C7 175.7(2)
C5 C6 C7 C8 -0.1(4)
C6 C7 C8 C9 1.9(4)
C7 C8 C9 C4 -0.8(4)
C5 C4 C9 C8 -2.0(4)
C3 C4 C9 C8 178.6(2)
C2 C3 C10 C11 70.2(3)
C4 C3 C10 C11 -53.2(3)
C2 C3 C10 C12 -162.1(2)
C4 C3 C10 C12 74.5(3)
C12 C10 C11 N1 -124(4)
C3 C10 C11 N1 4(4)
C11 C10 C12 O1 147.2(3)
C3 C10 C12 O1 20.2(4)
C11 C10 C12 O2 -32.0(3)
C3 C10 C12 O2 -159.0(3)
C1 C2 C15 O4 -2.4(4)
C3 C2 C15 O4 -179.4(3)
C1 C2 C15 O3 176.7(2)
C3 C2 C15 O3 -0.3(3)
O1 C12 O2 C13 0.6(6)
C10 C12 O2 C13 179.8(3)
C14 C13 O2 C12 113.0(6)
O4 C15 O3 C16 -1.2(4)
C2 C15 O3 C16 179.7(2)
C17 C16 O3 C15 179.8(3)
N2 C1 O5 C5 158.7(2)
C2 C1 O5 C5 -21.3(3)
C6 C5 O5 C1 -157.4(2)
C4 C5 O5 C1 21.1(3)
